data_7103872
loop_
_publ_author_name
'Martin Broring'
'Carsten D. Brandt'

_publ_section_title
;
A five coordinate PdII complex stable in solution and in the solid state
;
_journal_name_full 'Chemical communications (Cambridge, England)'
_journal_paper_doi 10.1039/b305547g
_journal_year 2003
_chemical_formula_sum 'C66 H68 B F24 N3 P2 Pd'
_chemical_formula_weight 1538.38
_chemical_name_systematic
;
?
;
_space_group_IT_number 2
_symmetry_cell_setting triclinic
_symmetry_space_group_name_Hall '-P 1'
_symmetry_space_group_name_H-M 'P -1'
_atom_sites_solution_hydrogens geom
_atom_sites_solution_primary Patterson
_atom_sites_solution_secondary difmap
_audit_creation_method SHELXL-97
_cell_angle_alpha 95.9710(10)
_cell_angle_beta 97.2310(10)
_cell_angle_gamma 105.8260(10)
_cell_formula_units_Z 2
_cell_length_a 14.5341(11)
_cell_length_b 15.1714(11)
_cell_length_c 17.1442(12)
_cell_measurement_reflns_used 7929
_cell_measurement_temperature 173(2)
_cell_measurement_theta_max 56.316
_cell_measurement_theta_min 5.558
_cell_volume 3570.0(4)
_computing_cell_refinement 'SAINT-NT V6.0'
_computing_data_collection 'SMART-NT V5.6'
_computing_data_reduction 'SAINT-NT V6.0'
_computing_molecular_graphics 'XSHELL in SHELXTL-97'
_computing_publication_material 'XSHELL in SHELXTL-97'
_computing_structure_refinement 'SHELXL-97 (Sheldrick, 1997)'
_computing_structure_solution 'SHELXS-97 (Sheldrick, 1990)'
_diffrn_ambient_temperature 173(2)
_diffrn_measured_fraction_theta_full 0.998
_diffrn_measured_fraction_theta_max 0.998
_diffrn_measurement_device_type 'Bruker Smart Apex with D8-Goniometer'
_diffrn_measurement_method 'omega scans'
_diffrn_radiation_monochromator graphite
_diffrn_radiation_source 'fine-focus sealed tube'
_diffrn_radiation_type MoK\a
_diffrn_radiation_wavelength 0.71073
_diffrn_reflns_av_R_equivalents 0.0257
_diffrn_reflns_av_sigmaI/netI 0.0199
_diffrn_reflns_limit_h_max 18
_diffrn_reflns_limit_h_min -18
_diffrn_reflns_limit_k_max 18
_diffrn_reflns_limit_k_min -18
_diffrn_reflns_limit_l_max 21
_diffrn_reflns_limit_l_min -21
_diffrn_reflns_number 67837
_diffrn_reflns_theta_full 26.37
_diffrn_reflns_theta_max 26.37
_diffrn_reflns_theta_min 1.21
_exptl_absorpt_coefficient_mu 0.408
_exptl_absorpt_correction_type empirical
_exptl_absorpt_process_details 'SADABS2.0 (Sheldrick 2000)'
_exptl_crystal_colour violet
_exptl_crystal_density_diffrn 1.431
_exptl_crystal_density_method 'not measured'
_exptl_crystal_description block
_exptl_crystal_F_000 1564
_exptl_crystal_size_max 0.50
_exptl_crystal_size_mid 0.41
_exptl_crystal_size_min 0.19
_refine_diff_density_max 0.652
_refine_diff_density_min -0.413
_refine_diff_density_rms 0.059
_refine_ls_extinction_method none
_refine_ls_goodness_of_fit_ref 1.143
_refine_ls_hydrogen_treatment mixed
_refine_ls_matrix_type full
_refine_ls_number_parameters 1056
_refine_ls_number_reflns 14572
_refine_ls_number_restraints 0
_refine_ls_restrained_S_all 1.143
_refine_ls_R_factor_all 0.0447
_refine_ls_R_factor_gt 0.0423
_refine_ls_shift/su_max 0.001
_refine_ls_shift/su_mean 0.000
_refine_ls_structure_factor_coef Fsqd
_refine_ls_weighting_details 'calc w=1/[\s^2^(Fo^2^)+(0.0431P)^2^+2.6821P] where P=(Fo^2^+2Fc^2^)/3'
_refine_ls_weighting_scheme calc
_refine_ls_wR_factor_gt 0.0996
_refine_ls_wR_factor_ref 0.1012
_reflns_number_gt 13891
_reflns_number_total 14572
_reflns_threshold_expression >2sigma(I)
_cod_data_source_file b305547g.txt
_cod_data_source_block bispme3
_cod_original_sg_symbol_H-M P-1
_cod_database_code 7103872

loop_
_symmetry_equiv_pos_as_xyz
'x, y, z'
'-x, -y, -z'

loop_
_atom_site_label
_atom_site_type_symbol
_atom_site_fract_x
_atom_site_fract_y
_atom_site_fract_z
_atom_site_U_iso_or_equiv
_atom_site_adp_type
_atom_site_occupancy
_atom_site_symmetry_multiplicity
_atom_site_calc_flag
_atom_site_refinement_flags
_atom_site_disorder_assembly
_atom_site_disorder_group
B1 B 0.50496(19) 0.22857(18) 0.82508(15) 0.0315(5) Uani 1 1 d . . .
C1 C 1.0357(2) 0.69053(19) 0.87117(15) 0.0421(6) Uani 1 1 d . . .
H1A H 1.0814 0.7412 0.9088 0.063 Uiso 1 1 calc R . .
H1B H 1.0326 0.6316 0.8908 0.063 Uiso 1 1 calc R . .
H1C H 0.9713 0.7001 0.8657 0.063 Uiso 1 1 calc R . .
C2 C 1.06867(17) 0.68858(16) 0.79264(14) 0.0347(5) Uani 1 1 d . . .
C3 C 1.14536(18) 0.65218(17) 0.77099(16) 0.0384(5) Uani 1 1 d . . .
C4 C 1.15236(17) 0.66574(16) 0.69427(16) 0.0357(5) Uani 1 1 d . . .
C5 C 1.08214(17) 0.71305(16) 0.66905(14) 0.0326(5) Uani 1 1 d . . .
C6 C 1.07296(17) 0.74427(17) 0.59681(14) 0.0343(5) Uani 1 1 d . . .
H6 H 1.1170 0.7323 0.5635 0.041 Uiso 1 1 calc R . .
C7 C 1.00922(17) 0.79106(17) 0.56374(14) 0.0339(5) Uani 1 1 d . . .
C8 C 1.00261(17) 0.82255(18) 0.48738(14) 0.0353(5) Uani 1 1 d . . .
C9 C 0.92746(17) 0.86122(17) 0.48254(14) 0.0339(5) Uani 1 1 d . . .
C10 C 0.88962(17) 0.85166(17) 0.55616(13) 0.0333(5) Uani 1 1 d . . .
C11 C 0.80872(17) 0.87581(17) 0.57918(13) 0.0329(5) Uani 1 1 d . . .
H11 H 0.7794 0.9073 0.5429 0.039 Uiso 1 1 calc R . .
C12 C 0.76528(17) 0.86146(16) 0.64531(13) 0.0316(5) Uani 1 1 d . . .
C13 C 0.67856(17) 0.88583(17) 0.65916(14) 0.0342(5) Uani 1 1 d . . .
C14 C 0.65602(17) 0.85810(17) 0.72899(14) 0.0343(5) Uani 1 1 d . . .
C15 C 0.72925(16) 0.81851(16) 0.76019(13) 0.0316(5) Uani 1 1 d . . .
C16 C 0.73608(19) 0.7828(2) 0.83778(15) 0.0416(6) Uani 1 1 d . . .
H16A H 0.7916 0.7578 0.8443 0.062 Uiso 1 1 calc R . .
H16B H 0.6765 0.7338 0.8390 0.062 Uiso 1 1 calc R . .
H16C H 0.7446 0.8334 0.8810 0.062 Uiso 1 1 calc R . .
C17 C 1.2017(2) 0.6054(2) 0.82408(19) 0.0515(7) Uani 1 1 d . . .
H17A H 1.2065 0.6327 0.8800 0.062 Uiso 1 1 calc R . .
H17B H 1.2682 0.6179 0.8115 0.062 Uiso 1 1 calc R . .
C18 C 1.1564(3) 0.5017(2) 0.8157(2) 0.0714(10) Uani 1 1 d . . .
H18A H 1.0903 0.4887 0.8278 0.107 Uiso 1 1 calc R . .
H18B H 1.1951 0.4755 0.8527 0.107 Uiso 1 1 calc R . .
H18C H 1.1546 0.4737 0.7612 0.107 Uiso 1 1 calc R . .
C19 C 1.21486(19) 0.63262(19) 0.64140(18) 0.0448(6) Uani 1 1 d . . .
H19A H 1.2676 0.6175 0.6747 0.054 Uiso 1 1 calc R . .
H19B H 1.2449 0.6832 0.6123 0.054 Uiso 1 1 calc R . .
C20 C 1.1582(2) 0.5480(2) 0.5820(2) 0.0588(8) Uani 1 1 d . . .
H20A H 1.1302 0.4970 0.6106 0.088 Uiso 1 1 calc R . .
H20B H 1.2016 0.5296 0.5485 0.088 Uiso 1 1 calc R . .
H20C H 1.1061 0.5627 0.5487 0.088 Uiso 1 1 calc R . .
C21 C 1.0663(2) 0.8125(2) 0.42598(16) 0.0509(7) Uani 1 1 d . . .
H21A H 1.1329 0.8208 0.4534 0.061 Uiso 1 1 calc R . .
H21B H 1.0690 0.8621 0.3924 0.061 Uiso 1 1 calc R . .
C22 C 1.0308(3) 0.7192(4) 0.3731(3) 0.0989(16) Uani 1 1 d . . .
H22A H 1.0281 0.6697 0.4060 0.148 Uiso 1 1 calc R . .
H22B H 1.0755 0.7161 0.3353 0.148 Uiso 1 1 calc R . .
H22C H 0.9660 0.7116 0.3440 0.148 Uiso 1 1 calc R . .
C23 C 0.8885(2) 0.9041(2) 0.41581(16) 0.0483(7) Uani 1 1 d . . .
H23A H 0.9401 0.9252 0.3836 0.058 Uiso 1 1 calc R . .
H23B H 0.8718 0.9594 0.4385 0.058 Uiso 1 1 calc R . .
C24 C 0.8000(3) 0.8396(3) 0.3619(2) 0.0757(11) Uani 1 1 d . . .
H24A H 0.8162 0.7855 0.3379 0.114 Uiso 1 1 calc R . .
H24B H 0.7785 0.8722 0.3199 0.114 Uiso 1 1 calc R . .
H24C H 0.7479 0.8195 0.3930 0.114 Uiso 1 1 calc R . .
C25 C 0.62575(19) 0.9361(2) 0.60680(16) 0.0435(6) Uani 1 1 d . . .
H25A H 0.5557 0.9146 0.6095 0.052 Uiso 1 1 calc R . .
H25B H 0.6342 0.9210 0.5511 0.052 Uiso 1 1 calc R . .
C26 C 0.6627(3) 1.0407(2) 0.6315(2) 0.0637(9) Uani 1 1 d . . .
H26A H 0.6546 1.0559 0.6867 0.096 Uiso 1 1 calc R . .
H26B H 0.6257 1.0708 0.5969 0.096 Uiso 1 1 calc R . .
H26C H 0.7314 1.0625 0.6268 0.096 Uiso 1 1 calc R . .
C27 C 0.56706(18) 0.8583(2) 0.76536(17) 0.0439(6) Uani 1 1 d . . .
H27A H 0.5469 0.9137 0.7544 0.053 Uiso 1 1 calc R . .
H27B H 0.5821 0.8614 0.8237 0.053 Uiso 1 1 calc R . .
C28 C 0.4841(2) 0.7707(2) 0.7312(2) 0.0535(7) Uani 1 1 d . . .
H28A H 0.4619 0.7730 0.6753 0.080 Uiso 1 1 calc R . .
H28B H 0.4304 0.7671 0.7612 0.080 Uiso 1 1 calc R . .
H28C H 0.5071 0.7161 0.7354 0.080 Uiso 1 1 calc R . .
C29 C 0.7131(3) 0.5716(3) 0.7256(3) 0.0840(13) Uani 1 1 d . . .
H29A H 0.6791 0.5085 0.6992 0.126 Uiso 1 1 calc R . .
H29B H 0.6679 0.6092 0.7245 0.126 Uiso 1 1 calc R . .
H29C H 0.7387 0.5697 0.7809 0.126 Uiso 1 1 calc R . .
C30 C 0.7503(4) 0.6184(3) 0.5757(2) 0.0960(16) Uani 1 1 d . . .
H30A H 0.7983 0.6403 0.5413 0.144 Uiso 1 1 calc R . .
H30B H 0.7075 0.6582 0.5774 0.144 Uiso 1 1 calc R . .
H30C H 0.7119 0.5546 0.5546 0.144 Uiso 1 1 calc R . .
C31 C 0.8720(3) 0.5327(2) 0.6642(3) 0.0730(11) Uani 1 1 d . . .
H31A H 0.8242 0.4736 0.6407 0.109 Uiso 1 1 calc R . .
H31B H 0.9035 0.5266 0.7165 0.109 Uiso 1 1 calc R . .
H31C H 0.9208 0.5493 0.6295 0.109 Uiso 1 1 calc R . .
C32 C 1.1283(2) 0.9400(2) 0.7972(3) 0.0779(12) Uani 1 1 d . . .
H32A H 1.1412 0.9353 0.7424 0.117 Uiso 1 1 calc R . .
H32B H 1.1531 0.8958 0.8249 0.117 Uiso 1 1 calc R . .
H32C H 1.1606 1.0030 0.8247 0.117 Uiso 1 1 calc R . .
C33 C 0.9865(3) 0.9386(2) 0.90014(16) 0.0548(8) Uani 1 1 d . . .
H33A H 1.0289 1.0005 0.9229 0.082 Uiso 1 1 calc R . .
H33B H 1.0046 0.8924 0.9299 0.082 Uiso 1 1 calc R . .
H33C H 0.9191 0.9362 0.9034 0.082 Uiso 1 1 calc R . .
C34 C 0.9677(2) 1.00805(18) 0.75405(17) 0.0489(7) Uani 1 1 d . . .
H34A H 1.0112 1.0673 0.7819 0.073 Uiso 1 1 calc R . .
H34B H 0.9006 1.0051 0.7595 0.073 Uiso 1 1 calc R . .
H34C H 0.9740 1.0026 0.6976 0.073 Uiso 1 1 calc R . .
C35 C 0.45004(16) 0.11747(16) 0.79975(13) 0.0301(5) Uani 1 1 d . . .
C36 C 0.43447(17) 0.05963(16) 0.85872(14) 0.0328(5) Uani 1 1 d . . .
H36 H 0.4580 0.0858 0.9128 0.039 Uiso 1 1 calc R . .
C37 C 0.38605(16) -0.03418(17) 0.84087(14) 0.0322(5) Uani 1 1 d . . .
C38 C 0.35048(15) -0.07539(16) 0.76238(14) 0.0307(5) Uani 1 1 d . . .
H38 H 0.3166 -0.1395 0.7499 0.037 Uiso 1 1 calc R . .
C39 C 0.36608(16) -0.02009(16) 0.70308(13) 0.0301(5) Uani 1 1 d . A .
C40 C 0.41473(16) 0.07413(16) 0.72153(13) 0.0298(5) Uani 1 1 d . . .
H40 H 0.4242 0.1101 0.6795 0.036 Uiso 1 1 calc R . .
C41 C 0.3745(2) -0.09236(19) 0.90631(16) 0.0430(6) Uani 1 1 d . . .
C42 C 0.32888(19) -0.06067(17) 0.61782(15) 0.0389(6) Uani 1 1 d . . .
C43 C 0.50034(17) 0.28319(15) 0.74723(13) 0.0317(5) Uani 1 1 d . . .
C44 C 0.55533(18) 0.26989(16) 0.68751(14) 0.0351(5) Uani 1 1 d . . .
H44 H 0.5959 0.2307 0.6940 0.042 Uiso 1 1 calc R . .
C45 C 0.5525(2) 0.31196(17) 0.61926(15) 0.0398(6) Uani 1 1 d . B .
C46 C 0.4956(2) 0.37081(17) 0.60816(15) 0.0437(6) Uani 1 1 d . . .
H46 H 0.4931 0.3993 0.5615 0.052 Uiso 1 1 calc R . .
C47 C 0.4423(2) 0.38709(17) 0.66699(15) 0.0416(6) Uani 1 1 d . C .
C48 C 0.44503(18) 0.34397(16) 0.73486(14) 0.0357(5) Uani 1 1 d . . .
H48 H 0.4078 0.3565 0.7741 0.043 Uiso 1 1 calc R . .
C49 C 0.6100(3) 0.2926(2) 0.55662(18) 0.0541(8) Uani 1 1 d . . .
C50 C 0.3795(3) 0.4501(2) 0.65661(19) 0.0624(9) Uani 1 1 d . . .
C51 C 0.44784(17) 0.26692(16) 0.89206(14) 0.0319(5) Uani 1 1 d . . .
C52 C 0.34670(18) 0.24529(17) 0.87762(14) 0.0356(5) Uani 1 1 d . . .
H52 H 0.3124 0.2064 0.8299 0.043 Uiso 1 1 calc R . .
C53 C 0.29442(18) 0.27846(17) 0.93040(15) 0.0364(5) Uani 1 1 d . D .
C54 C 0.34144(19) 0.33490(17) 1.00076(15) 0.0375(5) Uani 1 1 d . . .
H54 H 0.3062 0.3583 1.0368 0.045 Uiso 1 1 calc R . .
C55 C 0.44138(18) 0.35619(16) 1.01709(14) 0.0349(5) Uani 1 1 d . . .
C56 C 0.49322(18) 0.32227(16) 0.96434(13) 0.0334(5) Uani 1 1 d . . .
H56 H 0.5617 0.3372 0.9779 0.040 Uiso 1 1 calc R . .
C57 C 0.1860(2) 0.2498(2) 0.91244(19) 0.0513(7) Uani 1 1 d . . .
C58 C 0.4953(2) 0.4146(2) 1.09343(15) 0.0456(6) Uani 1 1 d . . .
C59 C 0.62008(17) 0.24703(17) 0.85920(13) 0.0330(5) Uani 1 1 d . . .
C60 C 0.68071(18) 0.33850(17) 0.87706(14) 0.0364(5) Uani 1 1 d . . .
H60 H 0.6532 0.3878 0.8703 0.044 Uiso 1 1 calc R . .
C61 C 0.77921(19) 0.35944(19) 0.90417(15) 0.0415(6) Uani 1 1 d . E .
C62 C 0.82273(18) 0.2895(2) 0.91285(16) 0.0436(6) Uani 1 1 d . . .
H62 H 0.8904 0.3037 0.9307 0.052 Uiso 1 1 calc R . .
C63 C 0.76541(19) 0.19881(19) 0.89502(15) 0.0405(6) Uani 1 1 d . F .
C64 C 0.66578(18) 0.17812(18) 0.86929(14) 0.0360(5) Uani 1 1 d . . .
H64 H 0.6279 0.1151 0.8583 0.043 Uiso 1 1 calc R . .
C65 C 0.8405(2) 0.4578(2) 0.9224(2) 0.0590(8) Uani 1 1 d . . .
C66 C 0.8120(2) 0.1230(3) 0.9036(2) 0.0588(8) Uani 1 1 d . . .
F1 F 0.37091(19) -0.04582(14) 0.97495(11) 0.0827(7) Uani 1 1 d . . .
F2 F 0.45019(17) -0.12438(19) 0.92379(14) 0.0900(8) Uani 1 1 d . . .
F3 F 0.29757(17) -0.16449(14) 0.89047(12) 0.0835(7) Uani 1 1 d . . .
F4 F 0.3983(7) -0.0280(6) 0.5707(5) 0.0582(15) Uani 0.63(5) 1 d P A 1
F5 F 0.3113(10) -0.1509(5) 0.6024(6) 0.059(2) Uani 0.63(5) 1 d P A 1
F6 F 0.2533(13) -0.0388(15) 0.5854(8) 0.077(5) Uani 0.63(5) 1 d P A 1
F4' F 0.329(2) -0.1468(11) 0.6043(11) 0.075(5) Uani 0.37(5) 1 d P A 2
F5' F 0.362(3) -0.0130(16) 0.5687(7) 0.083(9) Uani 0.37(5) 1 d P A 2
F6' F 0.2300(10) -0.0693(13) 0.6064(13) 0.064(3) Uani 0.37(5) 1 d P A 2
F7 F 0.6985(3) 0.2889(6) 0.5877(3) 0.090(2) Uani 0.727(13) 1 d P B 1
F8 F 0.5723(4) 0.2113(4) 0.5151(4) 0.083(2) Uani 0.727(13) 1 d P B 1
F9 F 0.6271(8) 0.3540(6) 0.5086(5) 0.116(4) Uani 0.727(13) 1 d P B 1
F7' F 0.5514(10) 0.269(3) 0.4834(7) 0.137(10) Uani 0.273(13) 1 d P B 2
F8' F 0.6668(17) 0.3653(12) 0.5444(14) 0.114(10) Uani 0.273(13) 1 d P B 2
F9' F 0.648(3) 0.234(2) 0.5622(18) 0.199(17) Uani 0.273(13) 1 d P B 2
F10 F 0.3993(5) 0.5038(6) 0.6018(4) 0.082(2) Uani 0.663(17) 1 d P C 1
F11 F 0.2848(4) 0.4011(4) 0.6286(5) 0.089(2) Uani 0.663(17) 1 d P C 1
F12 F 0.3761(9) 0.5010(7) 0.7211(4) 0.108(4) Uani 0.663(17) 1 d P C 1
F10' F 0.3442(16) 0.4673(17) 0.7179(10) 0.106(7) Uani 0.337(17) 1 d P C 2
F11' F 0.4433(16) 0.5386(10) 0.657(2) 0.156(10) Uani 0.337(17) 1 d P C 2
F12' F 0.326(3) 0.433(2) 0.5980(12) 0.199(15) Uani 0.337(17) 1 d P C 2
F13 F 0.1480(12) 0.3123(10) 0.9401(12) 0.085(4) Uani 0.52(3) 1 d P D 1
F14 F 0.1498(10) 0.1722(11) 0.9427(15) 0.111(5) Uani 0.52(3) 1 d P D 1
F15 F 0.1499(9) 0.2301(15) 0.8369(6) 0.102(5) Uani 0.52(3) 1 d P D 1
F13' F 0.1455(9) 0.1635(7) 0.9126(15) 0.093(5) Uani 0.48(3) 1 d P D 2
F14' F 0.1542(11) 0.2645(19) 0.8420(10) 0.111(5) Uani 0.48(3) 1 d P D 2
F15' F 0.1451(12) 0.2899(18) 0.9644(17) 0.111(6) Uani 0.48(3) 1 d P D 2
F16 F 0.5268(2) 0.36507(16) 1.14352(12) 0.1086(10) Uani 1 1 d . . .
F17 F 0.44321(17) 0.4565(2) 1.13145(15) 0.1230(12) Uani 1 1 d . . .
F18 F 0.57282(15) 0.47885(14) 1.08502(11) 0.0734(6) Uani 1 1 d . . .
F19 F 0.7962(6) 0.5208(6) 0.9126(7) 0.101(3) Uani 0.703(19) 1 d P E 1
F20 F 0.8849(8) 0.4799(6) 0.9973(4) 0.111(3) Uani 0.703(19) 1 d P E 1
F21 F 0.9114(6) 0.4765(3) 0.8803(7) 0.108(3) Uani 0.703(19) 1 d P E 1
F19' F 0.9180(12) 0.4724(13) 0.9661(18) 0.119(10) Uani 0.297(19) 1 d P E 2
F20' F 0.861(2) 0.4829(15) 0.8522(10) 0.178(11) Uani 0.297(19) 1 d P E 2
F21' F 0.7916(18) 0.5086(14) 0.948(3) 0.175(15) Uani 0.297(19) 1 d P E 2
F22 F 0.9033(3) 0.1441(3) 0.8923(6) 0.083(2) Uani 0.677(16) 1 d P F 1
F23 F 0.7673(6) 0.0448(6) 0.8597(7) 0.103(4) Uani 0.677(16) 1 d P F 1
F24 F 0.8211(5) 0.1045(5) 0.9794(3) 0.088(2) Uani 0.677(16) 1 d P F 1
F22' F 0.7479(14) 0.0416(12) 0.8903(17) 0.113(7) Uani 0.323(16) 1 d P F 2
F23' F 0.867(2) 0.1302(15) 0.9620(17) 0.190(13) Uani 0.323(16) 1 d P F 2
F24' F 0.858(3) 0.119(2) 0.8389(19) 0.179(11) Uani 0.323(16) 1 d P F 2
N1 N 1.03036(14) 0.72339(13) 0.73270(11) 0.0312(4) Uani 1 1 d . . .
N2 N 0.94113(15) 0.81044(15) 0.60377(12) 0.0374(5) Uani 1 1 d . . .
N3 N 0.79358(13) 0.81897(13) 0.71095(11) 0.0291(4) Uani 1 1 d . . .
P1 P 0.81174(5) 0.62193(5) 0.67465(4) 0.03872(15) Uani 1 1 d . . .
P2 P 0.99949(4) 0.91407(4) 0.79668(4) 0.03249(13) Uani 1 1 d . . .
Pd1 Pd 0.911330(12) 0.770703(11) 0.725859(9) 0.02584(6) Uani 1 1 d . . .

loop_
_atom_site_aniso_label
_atom_site_aniso_U_11
_atom_site_aniso_U_22
_atom_site_aniso_U_33
_atom_site_aniso_U_23
_atom_site_aniso_U_13
_atom_site_aniso_U_12
B1 0.0313(13) 0.0332(13) 0.0295(12) 0.0020(10) 0.0016(10) 0.0107(11)
C1 0.0470(15) 0.0457(15) 0.0367(13) 0.0104(11) 0.0004(11) 0.0198(12)
C2 0.0345(12) 0.0298(12) 0.0378(12) 0.0050(10) -0.0023(10) 0.0094(10)
C3 0.0333(12) 0.0324(12) 0.0498(15) 0.0063(11) -0.0015(11) 0.0136(10)
C4 0.0284(11) 0.0304(12) 0.0490(14) 0.0047(10) 0.0023(10) 0.0117(9)
C5 0.0293(11) 0.0314(12) 0.0383(12) 0.0019(9) 0.0044(9) 0.0125(9)
C6 0.0300(12) 0.0385(13) 0.0362(12) 0.0019(10) 0.0086(10) 0.0127(10)
C7 0.0337(12) 0.0383(13) 0.0318(12) 0.0048(10) 0.0076(9) 0.0130(10)
C8 0.0332(12) 0.0426(13) 0.0295(11) 0.0048(10) 0.0068(9) 0.0095(10)
C9 0.0325(12) 0.0390(13) 0.0294(11) 0.0078(9) 0.0057(9) 0.0077(10)
C10 0.0344(12) 0.0408(13) 0.0280(11) 0.0083(9) 0.0060(9) 0.0148(10)
C11 0.0344(12) 0.0391(13) 0.0287(11) 0.0092(9) 0.0019(9) 0.0164(10)
C12 0.0310(11) 0.0361(12) 0.0306(11) 0.0084(9) 0.0023(9) 0.0147(10)
C13 0.0289(11) 0.0401(13) 0.0353(12) 0.0051(10) 0.0023(9) 0.0143(10)
C14 0.0274(11) 0.0409(13) 0.0368(12) 0.0050(10) 0.0043(9) 0.0140(10)
C15 0.0274(11) 0.0372(12) 0.0301(11) 0.0055(9) 0.0041(9) 0.0091(9)
C16 0.0376(13) 0.0578(16) 0.0360(13) 0.0163(12) 0.0107(10) 0.0191(12)
C17 0.0444(15) 0.0546(17) 0.0632(18) 0.0198(14) 0.0014(13) 0.0264(14)
C18 0.086(3) 0.056(2) 0.087(3) 0.0316(18) 0.016(2) 0.0357(19)
C19 0.0363(13) 0.0451(15) 0.0612(17) 0.0112(13) 0.0122(12) 0.0220(12)
C20 0.066(2) 0.0526(18) 0.068(2) 0.0013(15) 0.0193(16) 0.0324(16)
C21 0.0460(16) 0.077(2) 0.0386(14) 0.0153(14) 0.0192(12) 0.0247(15)
C22 0.098(3) 0.131(4) 0.068(2) -0.028(3) 0.030(2) 0.040(3)
C23 0.0470(15) 0.0708(19) 0.0353(13) 0.0250(13) 0.0113(12) 0.0223(14)
C24 0.088(3) 0.092(3) 0.0463(18) -0.0024(17) -0.0215(18) 0.044(2)
C25 0.0387(14) 0.0583(17) 0.0433(14) 0.0146(12) 0.0066(11) 0.0279(13)
C26 0.083(2) 0.0541(19) 0.067(2) 0.0205(16) 0.0142(18) 0.0352(18)
C27 0.0308(13) 0.0586(17) 0.0503(15) 0.0140(13) 0.0141(11) 0.0207(12)
C28 0.0344(14) 0.0553(17) 0.078(2) 0.0253(15) 0.0145(14) 0.0165(13)
C29 0.062(2) 0.064(2) 0.102(3) -0.017(2) 0.028(2) -0.0168(18)
C30 0.137(4) 0.059(2) 0.062(2) -0.0112(18) -0.053(2) 0.018(2)
C31 0.059(2) 0.0377(16) 0.114(3) -0.0089(18) 0.002(2) 0.0141(15)
C32 0.0272(14) 0.0543(19) 0.139(4) -0.025(2) 0.0119(18) 0.0048(13)
C33 0.079(2) 0.0459(16) 0.0335(14) -0.0012(12) -0.0010(14) 0.0152(15)
C34 0.0631(18) 0.0339(13) 0.0477(15) 0.0091(11) 0.0081(13) 0.0099(13)
C35 0.0269(11) 0.0328(12) 0.0312(11) 0.0020(9) 0.0028(9) 0.0113(9)
C36 0.0312(12) 0.0376(12) 0.0294(11) 0.0023(9) 0.0021(9) 0.0119(10)
C37 0.0264(11) 0.0380(12) 0.0355(12) 0.0085(10) 0.0074(9) 0.0124(9)
C38 0.0221(10) 0.0313(11) 0.0391(12) 0.0045(9) 0.0040(9) 0.0091(9)
C39 0.0241(10) 0.0344(12) 0.0328(11) 0.0022(9) 0.0013(9) 0.0122(9)
C40 0.0262(11) 0.0329(12) 0.0310(11) 0.0054(9) 0.0014(9) 0.0111(9)
C41 0.0466(15) 0.0437(15) 0.0403(14) 0.0113(11) 0.0118(11) 0.0115(12)
C42 0.0407(14) 0.0343(13) 0.0374(13) 0.0010(10) -0.0056(11) 0.0106(11)
C43 0.0332(12) 0.0273(11) 0.0302(11) -0.0014(9) -0.0012(9) 0.0064(9)
C44 0.0381(13) 0.0286(11) 0.0376(13) 0.0033(9) 0.0048(10) 0.0093(10)
C45 0.0515(15) 0.0296(12) 0.0342(12) 0.0016(10) 0.0079(11) 0.0056(11)
C46 0.0632(17) 0.0328(13) 0.0317(12) 0.0057(10) 0.0003(12) 0.0111(12)
C47 0.0545(16) 0.0329(13) 0.0358(13) -0.0001(10) -0.0054(11) 0.0176(12)
C48 0.0398(13) 0.0342(12) 0.0317(12) -0.0012(9) -0.0011(10) 0.0139(10)
C49 0.074(2) 0.0440(16) 0.0472(16) 0.0102(13) 0.0248(15) 0.0139(15)
C50 0.093(3) 0.0557(19) 0.0458(17) 0.0056(14) -0.0055(18) 0.0425(19)
C51 0.0331(12) 0.0306(11) 0.0310(11) 0.0047(9) 0.0024(9) 0.0088(9)
C52 0.0347(12) 0.0348(12) 0.0333(12) -0.0012(10) 0.0012(10) 0.0077(10)
C53 0.0327(12) 0.0323(12) 0.0417(13) 0.0039(10) 0.0069(10) 0.0055(10)
C54 0.0444(14) 0.0332(12) 0.0350(12) 0.0049(10) 0.0139(11) 0.0080(11)
C55 0.0406(13) 0.0323(12) 0.0283(11) 0.0050(9) 0.0053(10) 0.0046(10)
C56 0.0340(12) 0.0350(12) 0.0295(11) 0.0063(9) 0.0028(9) 0.0076(10)
C57 0.0372(14) 0.0511(17) 0.0611(19) -0.0061(14) 0.0098(13) 0.0097(13)
C58 0.0506(16) 0.0474(15) 0.0318(13) -0.0002(11) 0.0087(11) 0.0036(13)
C59 0.0338(12) 0.0402(13) 0.0252(11) 0.0040(9) 0.0037(9) 0.0114(10)
C60 0.0346(12) 0.0378(13) 0.0351(12) 0.0063(10) 0.0017(10) 0.0093(10)
C61 0.0354(13) 0.0468(15) 0.0370(13) 0.0059(11) 0.0019(10) 0.0048(11)
C62 0.0285(12) 0.0611(17) 0.0387(13) 0.0042(12) 0.0009(10) 0.0119(12)
C63 0.0381(13) 0.0531(16) 0.0341(12) 0.0030(11) 0.0035(10) 0.0217(12)
C64 0.0354(12) 0.0402(13) 0.0316(12) -0.0004(10) 0.0033(10) 0.0127(10)
C65 0.0443(17) 0.0543(19) 0.068(2) 0.0133(16) -0.0045(15) 0.0009(14)
C66 0.0458(17) 0.067(2) 0.068(2) -0.0028(17) 0.0042(15) 0.0296(16)
F1 0.139(2) 0.0608(12) 0.0465(10) 0.0136(9) 0.0408(12) 0.0127(12)
F2 0.0896(16) 0.133(2) 0.0857(15) 0.0723(15) 0.0322(12) 0.0664(15)
F3 0.0912(15) 0.0642(12) 0.0655(12) 0.0325(10) -0.0089(11) -0.0255(11)
F4 0.059(3) 0.073(3) 0.0327(19) 0.0002(16) 0.0066(19) 0.005(3)
F5 0.089(4) 0.034(3) 0.039(3) -0.001(2) 0.001(2) -0.001(4)
F6 0.076(6) 0.106(8) 0.054(4) -0.023(4) -0.029(4) 0.065(6)
F4' 0.122(10) 0.066(9) 0.047(6) -0.023(5) -0.009(5) 0.067(9)
F5' 0.119(19) 0.065(7) 0.025(3) 0.008(3) 0.000(6) -0.033(9)
F6' 0.049(4) 0.082(6) 0.047(6) -0.006(4) -0.025(3) 0.016(5)
F7 0.056(2) 0.146(6) 0.075(2) 0.006(3) 0.0253(18) 0.036(2)
F8 0.086(3) 0.079(3) 0.071(4) -0.031(3) 0.031(2) 0.008(2)
F9 0.195(9) 0.111(6) 0.109(5) 0.082(5) 0.110(6) 0.095(6)
F7' 0.105(9) 0.26(3) 0.026(5) -0.033(9) 0.012(5) 0.037(13)
F8' 0.121(13) 0.073(9) 0.123(15) -0.016(11) 0.087(11) -0.029(10)
F9' 0.42(4) 0.18(2) 0.18(2) 0.148(19) 0.24(3) 0.25(3)
F10 0.109(4) 0.069(3) 0.087(4) 0.041(3) 0.012(3) 0.048(3)
F11 0.060(3) 0.080(3) 0.130(7) 0.022(4) -0.015(3) 0.036(2)
F12 0.187(8) 0.106(5) 0.050(3) -0.028(4) -0.042(5) 0.116(6)
F10' 0.153(12) 0.142(15) 0.095(11) 0.051(9) 0.066(10) 0.130(12)
F11' 0.174(15) 0.063(7) 0.27(3) 0.054(12) 0.070(19) 0.076(9)
F12' 0.29(3) 0.25(3) 0.081(12) -0.085(14) -0.121(16) 0.24(2)
F13 0.042(4) 0.067(4) 0.141(12) -0.025(5) 0.006(5) 0.027(3)
F14 0.046(4) 0.120(10) 0.153(11) 0.073(8) 0.012(5) -0.019(5)
F15 0.033(3) 0.186(12) 0.059(5) -0.043(8) -0.004(3) 0.013(5)
F13' 0.043(3) 0.042(4) 0.177(14) -0.003(6) -0.003(6) -0.001(3)
F14' 0.048(4) 0.172(12) 0.115(10) 0.066(9) -0.010(5) 0.031(6)
F15' 0.038(4) 0.148(14) 0.117(11) -0.076(9) 0.020(5) 0.006(7)
F16 0.173(3) 0.0717(14) 0.0467(11) 0.0120(10) -0.0406(14) 0.0029(16)
F17 0.0671(14) 0.177(3) 0.0897(17) -0.0910(18) 0.0043(12) 0.0217(16)
F18 0.0787(13) 0.0655(12) 0.0450(10) -0.0081(9) 0.0063(9) -0.0230(10)
F19 0.052(3) 0.044(3) 0.186(6) 0.008(3) -0.024(4) 0.002(2)
F20 0.132(7) 0.073(3) 0.078(3) -0.005(2) -0.032(3) -0.029(4)
F21 0.088(4) 0.069(2) 0.156(7) 0.004(3) 0.072(4) -0.016(3)
F19' 0.045(7) 0.086(8) 0.18(2) 0.027(13) -0.073(10) -0.013(6)
F20' 0.169(18) 0.140(13) 0.143(12) 0.087(11) -0.041(14) -0.085(13)
F21' 0.093(12) 0.031(7) 0.37(4) -0.057(15) 0.032(19) -0.004(6)
F22 0.051(2) 0.088(3) 0.128(5) 0.016(3) 0.034(3) 0.040(2)
F23 0.075(4) 0.073(4) 0.142(6) -0.052(4) -0.055(5) 0.047(3)
F24 0.105(4) 0.117(4) 0.080(3) 0.046(4) 0.025(4) 0.081(4)
F22' 0.093(8) 0.053(6) 0.21(2) 0.008(9) 0.013(10) 0.054(6)
F23' 0.19(2) 0.135(13) 0.206(19) -0.107(14) -0.179(16) 0.126(14)
F24' 0.24(2) 0.23(2) 0.176(19) 0.068(16) 0.130(19) 0.197(19)
N1 0.0314(10) 0.0332(10) 0.0313(10) 0.0044(8) 0.0018(8) 0.0147(8)
N2 0.0382(11) 0.0528(13) 0.0314(10) 0.0121(9) 0.0098(8) 0.0257(10)
N3 0.0260(9) 0.0364(10) 0.0277(9) 0.0084(8) 0.0034(7) 0.0126(8)
P1 0.0388(3) 0.0369(3) 0.0363(3) -0.0003(3) -0.0025(3) 0.0101(3)
P2 0.0278(3) 0.0345(3) 0.0359(3) 0.0021(2) 0.0059(2) 0.0110(2)
Pd1 0.02509(9) 0.03041(10) 0.02421(9) 0.00507(6) 0.00277(6) 0.01179(7)

loop_
_atom_type_symbol
_atom_type_description
_atom_type_scat_dispersion_real
_atom_type_scat_dispersion_imag
_atom_type_scat_source
C C 0.0033 0.0016 'International Tables Vol C Tables 4.2.6.8 and 6.1.1.4'
H H 0.0000 0.0000 'International Tables Vol C Tables 4.2.6.8 and 6.1.1.4'
B B 0.0013 0.0007 'International Tables Vol C Tables 4.2.6.8 and 6.1.1.4'
N N 0.0061 0.0033 'International Tables Vol C Tables 4.2.6.8 and 6.1.1.4'
F F 0.0171 0.0103 'International Tables Vol C Tables 4.2.6.8 and 6.1.1.4'
P P 0.1023 0.0942 'International Tables Vol C Tables 4.2.6.8 and 6.1.1.4'
Pd Pd -0.9988 1.0072 'International Tables Vol C Tables 4.2.6.8 and 6.1.1.4'

loop_
_geom_angle_atom_site_label_1
_geom_angle_atom_site_label_2
_geom_angle_atom_site_label_3
_geom_angle
_geom_angle_site_symmetry_1
_geom_angle_site_symmetry_3
_geom_angle_publ_flag
C59 B1 C35 111.06(19) . . ?
C59 B1 C43 106.36(19) . . ?
C35 B1 C43 110.55(19) . . ?
C59 B1 C51 111.90(19) . . ?
C35 B1 C51 106.64(19) . . ?
C43 B1 C51 110.39(19) . . ?
N1 C2 C3 111.2(2) . . ?
N1 C2 C1 122.6(2) . . ?
C3 C2 C1 126.2(2) . . ?
C4 C3 C2 106.6(2) . . ?
C4 C3 C17 128.5(2) . . ?
C2 C3 C17 124.8(2) . . ?
C3 C4 C5 107.5(2) . . ?
C3 C4 C19 127.8(2) . . ?
C5 C4 C19 124.6(2) . . ?
C6 C5 N1 128.1(2) . . ?
C6 C5 C4 124.1(2) . . ?
N1 C5 C4 107.7(2) . . ?
C5 C6 C7 131.0(2) . . ?
N2 C7 C6 120.9(2) . . ?
N2 C7 C8 110.3(2) . . ?
C6 C7 C8 128.8(2) . . ?
C9 C8 C7 106.3(2) . . ?
C9 C8 C21 128.2(2) . . ?
C7 C8 C21 125.5(2) . . ?
C8 C9 C10 106.0(2) . . ?
C8 C9 C23 128.9(2) . . ?
C10 C9 C23 125.1(2) . . ?
N2 C10 C11 121.1(2) . . ?
N2 C10 C9 110.3(2) . . ?
C11 C10 C9 128.6(2) . . ?
C12 C11 C10 130.8(2) . . ?
C11 C12 N3 127.9(2) . . ?
C11 C12 C13 124.8(2) . . ?
N3 C12 C13 107.32(19) . . ?
C14 C13 C12 107.6(2) . . ?
C14 C13 C25 126.6(2) . . ?
C12 C13 C25 125.7(2) . . ?
C13 C14 C15 107.1(2) . . ?
C13 C14 C27 128.3(2) . . ?
C15 C14 C27 124.3(2) . . ?
N3 C15 C14 111.1(2) . . ?
N3 C15 C16 123.2(2) . . ?
C14 C15 C16 125.7(2) . . ?
C3 C17 C18 113.3(3) . . ?
C4 C19 C20 112.5(2) . . ?
C8 C21 C22 113.0(3) . . ?
C9 C23 C24 113.9(3) . . ?
C13 C25 C26 111.9(2) . . ?
C14 C27 C28 110.5(2) . . ?
C40 C35 C36 115.7(2) . . ?
C40 C35 B1 124.3(2) . . ?
C36 C35 B1 120.0(2) . . ?
C37 C36 C35 122.4(2) . . ?
C36 C37 C38 120.7(2) . . ?
C36 C37 C41 119.7(2) . . ?
C38 C37 C41 119.6(2) . . ?
C39 C38 C37 118.0(2) . . ?
C38 C39 C40 120.9(2) . . ?
C38 C39 C42 120.2(2) . . ?
C40 C39 C42 118.8(2) . . ?
C39 C40 C35 122.3(2) . . ?
F3 C41 F1 107.4(2) . . ?
F3 C41 F2 106.6(3) . . ?
F1 C41 F2 102.8(3) . . ?
F3 C41 C37 113.6(2) . . ?
F1 C41 C37 113.3(2) . . ?
F2 C41 C37 112.3(2) . . ?
F5' C42 F4' 114.5(18) . . ?
F5' C42 F6 77.6(14) . . ?
F4' C42 F6 117.9(10) . . ?
F5' C42 F5 118.6(16) . . ?
F4' C42 F5 10.7(14) . . ?
F6 C42 F5 108.2(8) . . ?
F5' C42 F4 27(2) . . ?
F4' C42 F4 95.4(9) . . ?
F6 C42 F4 103.4(9) . . ?
F5 C42 F4 102.8(5) . . ?
F5' C42 F6' 105.5(15) . . ?
F4' C42 F6' 101.7(11) . . ?
F6 C42 F6' 28.2(5) . . ?
F5 C42 F6' 91.0(8) . . ?
F4 C42 F6' 130.1(9) . . ?
F5' C42 C39 115.9(6) . . ?
F4' C42 C39 111.7(9) . . ?
F6 C42 C39 115.5(4) . . ?
F5 C42 C39 115.1(5) . . ?
F4 C42 C39 110.4(4) . . ?
F6' C42 C39 106.0(8) . . ?
C48 C43 C44 115.5(2) . . ?
C48 C43 B1 124.8(2) . . ?
C44 C43 B1 119.7(2) . . ?
C45 C44 C43 122.5(2) . . ?
C46 C45 C44 120.5(2) . . ?
C46 C45 C49 119.4(2) . . ?
C44 C45 C49 120.0(2) . . ?
C45 C46 C47 118.3(2) . . ?
C46 C47 C48 120.7(2) . . ?
C46 C47 C50 119.6(3) . . ?
C48 C47 C50 119.7(3) . . ?
C43 C48 C47 122.4(2) . . ?
F9' C49 F8' 111.5(19) . . ?
F9' C49 F8 59(2) . . ?
F8' C49 F8 133.6(8) . . ?
F9' C49 F9 125.2(9) . . ?
F8' C49 F9 34.6(11) . . ?
F8 C49 F9 108.9(4) . . ?
F9' C49 F7 44(2) . . ?
F8' C49 F7 75.1(13) . . ?
F8 C49 F7 102.4(4) . . ?
F9 C49 F7 104.4(5) . . ?
F9' C49 F7' 105.8(15) . . ?
F8' C49 F7' 98.6(11) . . ?
F8 C49 F7' 51.4(14) . . ?
F9 C49 F7' 64.6(12) . . ?
F7 C49 F7' 137.0(8) . . ?
F9' C49 C45 118.4(6) . . ?
F8' C49 C45 110.8(9) . . ?
F8 C49 C45 112.7(3) . . ?
F9 C49 C45 115.1(4) . . ?
F7 C49 C45 112.3(3) . . ?
F7' C49 C45 109.7(6) . . ?
F12' C50 F10' 115.4(16) . . ?
F12' C50 F12 127.6(10) . . ?
F10' C50 F12 26.3(12) . . ?
F12' C50 F10 62(2) . . ?
F10' C50 F10 126.8(9) . . ?
F12 C50 F10 108.4(5) . . ?
F12' C50 F11 42(2) . . ?
F10' C50 F11 81.8(11) . . ?
F12 C50 F11 104.5(6) . . ?
F10 C50 F11 101.7(4) . . ?
F12' C50 F11' 107.2(14) . . ?
F10' C50 F11' 98.5(11) . . ?
F12 C50 F11' 72.7(11) . . ?
F10 C50 F11' 46.3(13) . . ?
F11 C50 F11' 139.4(11) . . ?
F12' C50 C47 115.0(7) . . ?
F10' C50 C47 113.0(8) . . ?
F12 C50 C47 115.0(4) . . ?
F10 C50 C47 114.5(4) . . ?
F11 C50 C47 111.5(4) . . ?
F11' C50 C47 105.7(7) . . ?
C56 C51 C52 115.5(2) . . ?
C56 C51 B1 124.7(2) . . ?
C52 C51 B1 119.8(2) . . ?
C53 C52 C51 122.6(2) . . ?
C54 C53 C52 120.6(2) . . ?
C54 C53 C57 119.6(2) . . ?
C52 C53 C57 119.7(2) . . ?
C53 C54 C55 118.0(2) . . ?
C54 C55 C56 121.2(2) . . ?
C54 C55 C58 120.0(2) . . ?
C56 C55 C58 118.8(2) . . ?
C55 C56 C51 122.1(2) . . ?
F13' C57 F13 121.2(9) . . ?
F13' C57 F14' 104.1(10) . . ?
F13 C57 F14' 86.7(11) . . ?
F13' C57 F15 83.5(10) . . ?
F13 C57 F15 104.8(10) . . ?
F14' C57 F15 22.3(12) . . ?
F13' C57 F15' 102.7(11) . . ?
F13 C57 F15' 24.9(15) . . ?
F14' C57 F15' 108.3(12) . . ?
F15 C57 F15' 122.1(11) . . ?
F13' C57 F14 22.4(12) . . ?
F13 C57 F14 108.4(9) . . ?
F14' C57 F14 123.9(9) . . ?
F15 C57 F14 104.9(9) . . ?
F15' C57 F14 85.8(11) . . ?
F13' C57 C53 114.6(6) . . ?
F13 C57 C53 113.6(8) . . ?
F14' C57 C53 112.3(8) . . ?
F15 C57 C53 114.8(6) . . ?
F15' C57 C53 114.0(9) . . ?
F14 C57 C53 109.8(7) . . ?
F17 C58 F18 106.5(3) . . ?
F17 C58 F16 105.5(3) . . ?
F18 C58 F16 104.9(3) . . ?
F17 C58 C55 113.7(3) . . ?
F18 C58 C55 113.7(2) . . ?
F16 C58 C55 111.7(2) . . ?
C64 C59 C60 115.6(2) . . ?
C64 C59 B1 125.2(2) . . ?
C60 C59 B1 119.1(2) . . ?
C61 C60 C59 122.4(2) . . ?
C60 C61 C62 120.6(2) . . ?
C60 C61 C65 120.3(3) . . ?
C62 C61 C65 119.0(3) . . ?
C63 C62 C61 118.4(2) . . ?
C62 C63 C64 120.7(2) . . ?
C62 C63 C66 118.7(3) . . ?
C64 C63 C66 120.6(3) . . ?
C59 C64 C63 122.2(2) . . ?
F19' C65 F21' 111.3(15) . . ?
F19' C65 F19 123.5(11) . . ?
F21' C65 F19 30(2) . . ?
F19' C65 F21 70.7(12) . . ?
F21' C65 F21 129.9(18) . . ?
F19 C65 F21 105.2(6) . . ?
F19' C65 F20 35.4(13) . . ?
F21' C65 F20 81.4(18) . . ?
F19 C65 F20 104.2(7) . . ?
F21 C65 F20 104.3(5) . . ?
F19' C65 F20' 107.1(12) . . ?
F21' C65 F20' 106.1(18) . . ?
F19 C65 F20' 76.6(16) . . ?
F21 C65 F20' 37.9(12) . . ?
F20 C65 F20' 136.0(8) . . ?
F19' C65 C61 116.2(9) . . ?
F21' C65 C61 109.9(11) . . ?
F19 C65 C61 116.6(4) . . ?
F21 C65 C61 113.0(4) . . ?
F20 C65 C61 112.4(4) . . ?
F20' C65 C61 105.5(8) . . ?
F23' C66 F23 123.3(10) . . ?
F23' C66 F22' 110.4(16) . . ?
F23 C66 F22' 27.9(13) . . ?
F23' C66 F22 67.0(19) . . ?
F23 C66 F22 107.0(5) . . ?
F22' C66 F22 127.9(9) . . ?
F23' C66 F24 35(2) . . ?
F23 C66 F24 105.8(7) . . ?
F22' C66 F24 82.9(12) . . ?
F22 C66 F24 100.9(4) . . ?
F23' C66 F24' 109.8(13) . . ?
F23 C66 F24' 73.4(14) . . ?
F22' C66 F24' 101.1(13) . . ?
F22 C66 F24' 44.7(15) . . ?
F24 C66 F24' 138.6(11) . . ?
F23' C66 C63 117.3(7) . . ?
F23 C66 C63 115.6(4) . . ?
F22' C66 C63 111.7(8) . . ?
F22 C66 C63 114.7(4) . . ?
F24 C66 C63 111.5(4) . . ?
F24' C66 C63 105.2(7) . . ?
C2 N1 C5 106.95(19) . . ?
C2 N1 Pd1 127.95(17) . . ?
C5 N1 Pd1 124.82(15) . . ?
C7 N2 C10 107.1(2) . . ?
C7 N2 Pd1 126.29(16) . . ?
C10 N2 Pd1 126.47(15) . . ?
C15 N3 C12 106.88(18) . . ?
C15 N3 Pd1 127.38(15) . . ?
C12 N3 Pd1 125.73(14) . . ?
C30 P1 C29 102.5(2) . . ?
C30 P1 C31 104.1(2) . . ?
C29 P1 C31 103.2(2) . . ?
C30 P1 Pd1 111.19(14) . . ?
C29 P1 Pd1 118.10(12) . . ?
C31 P1 Pd1 116.01(12) . . ?
C32 P2 C34 103.99(18) . . ?
C32 P2 C33 105.02(19) . . ?
C34 P2 C33 102.40(14) . . ?
C32 P2 Pd1 113.66(11) . . ?
C34 P2 Pd1 111.98(10) . . ?
C33 P2 Pd1 118.27(11) . . ?
N3 Pd1 N1 175.97(7) . . ?
N3 Pd1 N2 87.93(7) . . ?
N1 Pd1 N2 88.08(7) . . ?
N3 Pd1 P2 88.58(6) . . ?
N1 Pd1 P2 92.38(6) . . ?
N2 Pd1 P2 95.10(6) . . ?
N3 Pd1 P1 89.33(6) . . ?
N1 Pd1 P1 90.37(6) . . ?
N2 Pd1 P1 94.44(6) . . ?
P2 Pd1 P1 170.15(2) . . ?

loop_
_geom_bond_atom_site_label_1
_geom_bond_atom_site_label_2
_geom_bond_distance
_geom_bond_site_symmetry_2
_geom_bond_publ_flag
B1 C59 1.638(3) . ?
B1 C35 1.641(3) . ?
B1 C43 1.646(3) . ?
B1 C51 1.646(3) . ?
C1 C2 1.485(4) . ?
C2 N1 1.332(3) . ?
C2 C3 1.443(3) . ?
C3 C4 1.364(4) . ?
C3 C17 1.505(3) . ?
C4 C5 1.448(3) . ?
C4 C19 1.504(3) . ?
C5 C6 1.375(3) . ?
C5 N1 1.420(3) . ?
C6 C7 1.412(3) . ?
C7 N2 1.351(3) . ?
C7 C8 1.440(3) . ?
C8 C9 1.371(3) . ?
C8 C21 1.509(3) . ?
C9 C10 1.444(3) . ?
C9 C23 1.498(3) . ?
C10 N2 1.351(3) . ?
C10 C11 1.412(3) . ?
C11 C12 1.374(3) . ?
C12 N3 1.425(3) . ?
C12 C13 1.447(3) . ?
C13 C14 1.359(3) . ?
C13 C25 1.505(3) . ?
C14 C15 1.432(3) . ?
C14 C27 1.505(3) . ?
C15 N3 1.335(3) . ?
C15 C16 1.490(3) . ?
C17 C18 1.515(4) . ?
C19 C20 1.517(4) . ?
C21 C22 1.519(5) . ?
C23 C24 1.515(5) . ?
C25 C26 1.524(4) . ?
C27 C28 1.532(4) . ?
C29 P1 1.806(4) . ?
C30 P1 1.803(3) . ?
C31 P1 1.808(3) . ?
C32 P2 1.803(3) . ?
C33 P2 1.818(3) . ?
C34 P2 1.809(3) . ?
C35 C40 1.398(3) . ?
C35 C36 1.406(3) . ?
C36 C37 1.387(3) . ?
C37 C38 1.394(3) . ?
C37 C41 1.496(3) . ?
C38 C39 1.386(3) . ?
C39 C40 1.393(3) . ?
C39 C42 1.497(3) . ?
C41 F3 1.310(3) . ?
C41 F1 1.322(3) . ?
C41 F2 1.333(3) . ?
C42 F5' 1.226(13) . ?
C42 F4' 1.303(14) . ?
C42 F6 1.307(7) . ?
C42 F5 1.314(8) . ?
C42 F4 1.389(8) . ?
C42 F6' 1.393(13) . ?
C43 C48 1.394(3) . ?
C43 C44 1.407(3) . ?
C44 C45 1.391(3) . ?
C45 C46 1.384(4) . ?
C45 C49 1.494(4) . ?
C46 C47 1.388(4) . ?
C47 C48 1.394(4) . ?
C47 C50 1.500(4) . ?
C49 F9' 1.173(14) . ?
C49 F8' 1.239(15) . ?
C49 F8 1.296(5) . ?
C49 F9 1.300(6) . ?
C49 F7 1.348(6) . ?
C49 F7' 1.379(12) . ?
C50 F12' 1.146(11) . ?
C50 F10' 1.260(14) . ?
C50 F12 1.295(7) . ?
C50 F10 1.314(5) . ?
C50 F11 1.370(7) . ?
C50 F11' 1.406(15) . ?
C51 C56 1.397(3) . ?
C51 C52 1.399(3) . ?
C52 C53 1.392(3) . ?
C53 C54 1.383(3) . ?
C53 C57 1.498(4) . ?
C54 C55 1.384(4) . ?
C55 C56 1.392(3) . ?
C55 C58 1.495(3) . ?
C57 F13' 1.282(12) . ?
C57 F13 1.298(13) . ?
C57 F14' 1.301(14) . ?
C57 F15 1.306(11) . ?
C57 F15' 1.317(16) . ?
C57 F14 1.338(13) . ?
C58 F17 1.305(4) . ?
C58 F18 1.308(3) . ?
C58 F16 1.317(4) . ?
C59 C64 1.397(3) . ?
C59 C60 1.405(3) . ?
C60 C61 1.386(3) . ?
C61 C62 1.387(4) . ?
C61 C65 1.492(4) . ?
C62 C63 1.380(4) . ?
C63 C64 1.397(3) . ?
C63 C66 1.495(4) . ?
C65 F19' 1.223(12) . ?
C65 F21' 1.26(3) . ?
C65 F19 1.303(9) . ?
C65 F21 1.318(6) . ?
C65 F20 1.326(7) . ?
C65 F20' 1.342(18) . ?
C66 F23' 1.172(12) . ?
C66 F23 1.292(8) . ?
C66 F22' 1.31(2) . ?
C66 F22 1.322(5) . ?
C66 F24 1.356(6) . ?
C66 F24' 1.374(13) . ?
N1 Pd1 2.0410(18) . ?
N2 Pd1 2.298(2) . ?
N3 Pd1 2.0354(18) . ?
P1 Pd1 2.3337(7) . ?
P2 Pd1 2.3207(6) . ?

loop_
_geom_torsion_atom_site_label_1
_geom_torsion_atom_site_label_2
_geom_torsion_atom_site_label_3
_geom_torsion_atom_site_label_4
_geom_torsion
_geom_torsion_site_symmetry_1
_geom_torsion_site_symmetry_2
_geom_torsion_site_symmetry_3
_geom_torsion_site_symmetry_4
_geom_torsion_publ_flag
N1 C2 C3 C4 -0.3(3) . . . . ?
C1 C2 C3 C4 -179.0(2) . . . . ?
N1 C2 C3 C17 -178.1(2) . . . . ?
C1 C2 C3 C17 3.2(4) . . . . ?
C2 C3 C4 C5 1.7(3) . . . . ?
C17 C3 C4 C5 179.4(3) . . . . ?
C2 C3 C4 C19 -174.0(2) . . . . ?
C17 C3 C4 C19 3.6(5) . . . . ?
C3 C4 C5 C6 175.2(2) . . . . ?
C19 C4 C5 C6 -8.9(4) . . . . ?
C3 C4 C5 N1 -2.5(3) . . . . ?
C19 C4 C5 N1 173.4(2) . . . . ?
N1 C5 C6 C7 -2.8(4) . . . . ?
C4 C5 C6 C7 -179.9(2) . . . . ?
C5 C6 C7 N2 -1.7(4) . . . . ?
C5 C6 C7 C8 179.9(3) . . . . ?
N2 C7 C8 C9 -0.4(3) . . . . ?
C6 C7 C8 C9 178.2(2) . . . . ?
N2 C7 C8 C21 -179.6(3) . . . . ?
C6 C7 C8 C21 -1.1(4) . . . . ?
C7 C8 C9 C10 -0.4(3) . . . . ?
C21 C8 C9 C10 178.8(3) . . . . ?
C7 C8 C9 C23 -179.5(3) . . . . ?
C21 C8 C9 C23 -0.3(5) . . . . ?
C8 C9 C10 N2 1.1(3) . . . . ?
C23 C9 C10 N2 -179.8(2) . . . . ?
C8 C9 C10 C11 -176.3(3) . . . . ?
C23 C9 C10 C11 2.9(4) . . . . ?
N2 C10 C11 C12 -3.0(4) . . . . ?
C9 C10 C11 C12 174.0(3) . . . . ?
C10 C11 C12 N3 1.8(4) . . . . ?
C10 C11 C12 C13 -176.4(3) . . . . ?
C11 C12 C13 C14 177.8(2) . . . . ?
N3 C12 C13 C14 -0.7(3) . . . . ?
C11 C12 C13 C25 -4.3(4) . . . . ?
N3 C12 C13 C25 177.1(2) . . . . ?
C12 C13 C14 C15 1.4(3) . . . . ?
C25 C13 C14 C15 -176.4(2) . . . . ?
C12 C13 C14 C27 -172.9(3) . . . . ?
C25 C13 C14 C27 9.3(4) . . . . ?
C13 C14 C15 N3 -1.7(3) . . . . ?
C27 C14 C15 N3 172.9(2) . . . . ?
C13 C14 C15 C16 177.1(2) . . . . ?
C27 C14 C15 C16 -8.3(4) . . . . ?
C4 C3 C17 C18 -87.4(4) . . . . ?
C2 C3 C17 C18 89.9(4) . . . . ?
C3 C4 C19 C20 101.9(3) . . . . ?
C5 C4 C19 C20 -73.2(3) . . . . ?
C9 C8 C21 C22 -94.4(4) . . . . ?
C7 C8 C21 C22 84.7(4) . . . . ?
C8 C9 C23 C24 97.8(3) . . . . ?
C10 C9 C23 C24 -81.2(4) . . . . ?
C14 C13 C25 C26 86.8(3) . . . . ?
C12 C13 C25 C26 -90.6(3) . . . . ?
C13 C14 C27 C28 84.1(3) . . . . ?
C15 C14 C27 C28 -89.3(3) . . . . ?
C59 B1 C35 C40 -110.7(2) . . . . ?
C43 B1 C35 C40 7.1(3) . . . . ?
C51 B1 C35 C40 127.1(2) . . . . ?
C59 B1 C35 C36 70.4(3) . . . . ?
C43 B1 C35 C36 -171.8(2) . . . . ?
C51 B1 C35 C36 -51.8(3) . . . . ?
C40 C35 C36 C37 -0.9(3) . . . . ?
B1 C35 C36 C37 178.1(2) . . . . ?
C35 C36 C37 C38 0.1(3) . . . . ?
C35 C36 C37 C41 178.2(2) . . . . ?
C36 C37 C38 C39 0.8(3) . . . . ?
C41 C37 C38 C39 -177.4(2) . . . . ?
C37 C38 C39 C40 -0.8(3) . . . . ?
C37 C38 C39 C42 -179.6(2) . . . . ?
C38 C39 C40 C35 0.0(3) . . . . ?
C42 C39 C40 C35 178.8(2) . . . . ?
C36 C35 C40 C39 0.8(3) . . . . ?
B1 C35 C40 C39 -178.1(2) . . . . ?
C36 C37 C41 F3 152.4(2) . . . . ?
C38 C37 C41 F3 -29.5(3) . . . . ?
C36 C37 C41 F1 29.4(3) . . . . ?
C38 C37 C41 F1 -152.4(2) . . . . ?
C36 C37 C41 F2 -86.5(3) . . . . ?
C38 C37 C41 F2 91.7(3) . . . . ?
C38 C39 C42 F5' -166(3) . . . . ?
C40 C39 C42 F5' 15(3) . . . . ?
C38 C39 C42 F4' -32.2(13) . . . . ?
C40 C39 C42 F4' 149.0(13) . . . . ?
C38 C39 C42 F6 106.1(15) . . . . ?
C40 C39 C42 F6 -72.7(15) . . . . ?
C38 C39 C42 F5 -21.2(7) . . . . ?
C40 C39 C42 F5 160.0(6) . . . . ?
C38 C39 C42 F4 -137.0(5) . . . . ?
C40 C39 C42 F4 44.2(6) . . . . ?
C38 C39 C42 F6' 77.7(11) . . . . ?
C40 C39 C42 F6' -101.1(11) . . . . ?
C59 B1 C43 C48 -129.7(2) . . . . ?
C35 B1 C43 C48 109.7(2) . . . . ?
C51 B1 C43 C48 -8.1(3) . . . . ?
C59 B1 C43 C44 50.1(3) . . . . ?
C35 B1 C43 C44 -70.6(3) . . . . ?
C51 B1 C43 C44 171.6(2) . . . . ?
C48 C43 C44 C45 -2.1(3) . . . . ?
B1 C43 C44 C45 178.2(2) . . . . ?
C43 C44 C45 C46 1.1(4) . . . . ?
C43 C44 C45 C49 -177.9(2) . . . . ?
C44 C45 C46 C47 0.5(4) . . . . ?
C49 C45 C46 C47 179.5(3) . . . . ?
C45 C46 C47 C48 -1.0(4) . . . . ?
C45 C46 C47 C50 -179.7(3) . . . . ?
C44 C43 C48 C47 1.5(3) . . . . ?
B1 C43 C48 C47 -178.7(2) . . . . ?
C46 C47 C48 C43 0.0(4) . . . . ?
C50 C47 C48 C43 178.6(3) . . . . ?
C46 C45 C49 F9' -171(3) . . . . ?
C44 C45 C49 F9' 8(3) . . . . ?
C46 C45 C49 F8' 58.6(16) . . . . ?
C44 C45 C49 F8' -122.3(16) . . . . ?
C46 C45 C49 F8 -104.6(6) . . . . ?
C44 C45 C49 F8 74.5(6) . . . . ?
C46 C45 C49 F9 21.2(8) . . . . ?
C44 C45 C49 F9 -159.7(7) . . . . ?
C46 C45 C49 F7 140.4(4) . . . . ?
C44 C45 C49 F7 -40.5(5) . . . . ?
C46 C45 C49 F7' -49.2(19) . . . . ?
C44 C45 C49 F7' 129.9(18) . . . . ?
C46 C47 C50 F12' 52(3) . . . . ?
C48 C47 C50 F12' -126(3) . . . . ?
C46 C47 C50 F10' -172.2(14) . . . . ?
C48 C47 C50 F10' 9.1(15) . . . . ?
C46 C47 C50 F12 -143.5(7) . . . . ?
C48 C47 C50 F12 37.8(8) . . . . ?
C46 C47 C50 F10 -17.0(6) . . . . ?
C48 C47 C50 F10 164.3(5) . . . . ?
C46 C47 C50 F11 97.7(5) . . . . ?
C48 C47 C50 F11 -80.9(5) . . . . ?
C46 C47 C50 F11' -65.6(16) . . . . ?
C48 C47 C50 F11' 115.7(16) . . . . ?
C59 B1 C51 C56 10.2(3) . . . . ?
C35 B1 C51 C56 131.8(2) . . . . ?
C43 B1 C51 C56 -108.0(3) . . . . ?
C59 B1 C51 C52 -170.7(2) . . . . ?
C35 B1 C51 C52 -49.1(3) . . . . ?
C43 B1 C51 C52 71.0(3) . . . . ?
C56 C51 C52 C53 1.7(4) . . . . ?
B1 C51 C52 C53 -177.5(2) . . . . ?
C51 C52 C53 C54 -0.3(4) . . . . ?
C51 C52 C53 C57 -177.9(3) . . . . ?
C52 C53 C54 C55 -0.7(4) . . . . ?
C57 C53 C54 C55 176.9(2) . . . . ?
C53 C54 C55 C56 0.3(4) . . . . ?
C53 C54 C55 C58 -178.2(2) . . . . ?
C54 C55 C56 C51 1.2(4) . . . . ?
C58 C55 C56 C51 179.7(2) . . . . ?
C52 C51 C56 C55 -2.1(3) . . . . ?
B1 C51 C56 C55 177.0(2) . . . . ?
C54 C53 C57 F13' -111.9(13) . . . . ?
C52 C53 C57 F13' 65.7(13) . . . . ?
C54 C53 C57 F13 33.4(10) . . . . ?
C52 C53 C57 F13 -149.0(10) . . . . ?
C54 C53 C57 F14' 129.7(13) . . . . ?
C52 C53 C57 F14' -52.7(14) . . . . ?
C54 C53 C57 F15 153.9(12) . . . . ?
C52 C53 C57 F15 -28.5(12) . . . . ?
C54 C53 C57 F15' 6.1(18) . . . . ?
C52 C53 C57 F15' -176.3(18) . . . . ?
C54 C53 C57 F14 -88.2(12) . . . . ?
C52 C53 C57 F14 89.4(12) . . . . ?
C54 C55 C58 F17 -13.4(4) . . . . ?
C56 C55 C58 F17 168.1(3) . . . . ?
C54 C55 C58 F18 -135.5(3) . . . . ?
C56 C55 C58 F18 46.0(4) . . . . ?
C54 C55 C58 F16 105.9(3) . . . . ?
C56 C55 C58 F16 -72.6(3) . . . . ?
C35 B1 C59 C64 -2.8(3) . . . . ?
C43 B1 C59 C64 -123.1(2) . . . . ?
C51 B1 C59 C64 116.3(2) . . . . ?
C35 B1 C59 C60 174.3(2) . . . . ?
C43 B1 C59 C60 53.9(3) . . . . ?
C51 B1 C59 C60 -66.7(3) . . . . ?
C64 C59 C60 C61 -1.0(3) . . . . ?
B1 C59 C60 C61 -178.3(2) . . . . ?
C59 C60 C61 C62 1.7(4) . . . . ?
C59 C60 C61 C65 -179.9(3) . . . . ?
C60 C61 C62 C63 -1.0(4) . . . . ?
C65 C61 C62 C63 -179.4(3) . . . . ?
C61 C62 C63 C64 -0.4(4) . . . . ?
C61 C62 C63 C66 179.5(3) . . . . ?
C60 C59 C64 C63 -0.4(3) . . . . ?
B1 C59 C64 C63 176.7(2) . . . . ?
C62 C63 C64 C59 1.1(4) . . . . ?
C66 C63 C64 C59 -178.8(2) . . . . ?
C60 C61 C65 F19' 159.9(18) . . . . ?
C62 C61 C65 F19' -21.6(19) . . . . ?
C60 C61 C65 F21' 32(3) . . . . ?
C62 C61 C65 F21' -149(3) . . . . ?
C60 C61 C65 F19 1.0(8) . . . . ?
C62 C61 C65 F19 179.4(7) . . . . ?
C60 C61 C65 F21 -121.1(7) . . . . ?
C62 C61 C65 F21 57.3(7) . . . . ?
C60 C61 C65 F20 121.2(6) . . . . ?
C62 C61 C65 F20 -60.4(7) . . . . ?
C60 C61 C65 F20' -81.6(19) . . . . ?
C62 C61 C65 F20' 96.8(19) . . . . ?
C62 C63 C66 F23' 46(3) . . . . ?
C64 C63 C66 F23' -134(3) . . . . ?
C62 C63 C66 F23 -154.5(8) . . . . ?
C64 C63 C66 F23 25.4(8) . . . . ?
C62 C63 C66 F22' 175.3(14) . . . . ?
C64 C63 C66 F22' -4.9(14) . . . . ?
C62 C63 C66 F22 -29.3(6) . . . . ?
C64 C63 C66 F22 150.6(5) . . . . ?
C62 C63 C66 F24 84.5(5) . . . . ?
C64 C63 C66 F24 -95.6(5) . . . . ?
C62 C63 C66 F24' -76(2) . . . . ?
C64 C63 C66 F24' 104(2) . . . . ?
C3 C2 N1 C5 -1.2(3) . . . . ?
C1 C2 N1 C5 177.5(2) . . . . ?
C3 C2 N1 Pd1 172.79(16) . . . . ?
C1 C2 N1 Pd1 -8.5(3) . . . . ?
C6 C5 N1 C2 -175.3(2) . . . . ?
C4 C5 N1 C2 2.3(3) . . . . ?
C6 C5 N1 Pd1 10.5(3) . . . . ?
C4 C5 N1 Pd1 -172.00(15) . . . . ?
C6 C7 N2 C10 -177.6(2) . . . . ?
C8 C7 N2 C10 1.0(3) . . . . ?
C6 C7 N2 Pd1 -1.9(3) . . . . ?
C8 C7 N2 Pd1 176.81(16) . . . . ?
C11 C10 N2 C7 176.3(2) . . . . ?
C9 C10 N2 C7 -1.3(3) . . . . ?
C11 C10 N2 Pd1 0.5(4) . . . . ?
C9 C10 N2 Pd1 -177.06(16) . . . . ?
C14 C15 N3 C12 1.2(3) . . . . ?
C16 C15 N3 C12 -177.6(2) . . . . ?
C14 C15 N3 Pd1 -179.67(16) . . . . ?
C16 C15 N3 Pd1 1.5(3) . . . . ?
C11 C12 N3 C15 -178.8(2) . . . . ?
C13 C12 N3 C15 -0.3(3) . . . . ?
C11 C12 N3 Pd1 2.0(4) . . . . ?
C13 C12 N3 Pd1 -179.46(15) . . . . ?
C15 N3 Pd1 N1 169.4(10) . . . . ?
C12 N3 Pd1 N1 -11.7(12) . . . . ?
C15 N3 Pd1 N2 178.1(2) . . . . ?
C12 N3 Pd1 N2 -2.95(19) . . . . ?
C15 N3 Pd1 P2 -86.77(19) . . . . ?
C12 N3 Pd1 P2 92.20(18) . . . . ?
C15 N3 Pd1 P1 83.61(19) . . . . ?
C12 N3 Pd1 P1 -97.43(18) . . . . ?
C2 N1 Pd1 N3 -174.0(10) . . . . ?
C5 N1 Pd1 N3 -1.0(12) . . . . ?
C2 N1 Pd1 N2 177.3(2) . . . . ?
C5 N1 Pd1 N2 -9.70(18) . . . . ?
C2 N1 Pd1 P2 82.2(2) . . . . ?
C5 N1 Pd1 P2 -104.73(18) . . . . ?
C2 N1 Pd1 P1 -88.3(2) . . . . ?
C5 N1 Pd1 P1 84.73(18) . . . . ?
C7 N2 Pd1 N3 -173.1(2) . . . . ?
C10 N2 Pd1 N3 1.9(2) . . . . ?
C7 N2 Pd1 N1 6.3(2) . . . . ?
C10 N2 Pd1 N1 -178.7(2) . . . . ?
C7 N2 Pd1 P2 98.5(2) . . . . ?
C10 N2 Pd1 P2 -86.5(2) . . . . ?
C7 N2 Pd1 P1 -83.9(2) . . . . ?
C10 N2 Pd1 P1 91.0(2) . . . . ?
C32 P2 Pd1 N3 -156.08(18) . . . . ?
C34 P2 Pd1 N3 -38.60(12) . . . . ?
C33 P2 Pd1 N3 80.08(14) . . . . ?
C32 P2 Pd1 N1 20.00(18) . . . . ?
C34 P2 Pd1 N1 137.48(12) . . . . ?
C33 P2 Pd1 N1 -103.84(14) . . . . ?
C32 P2 Pd1 N2 -68.28(18) . . . . ?
C34 P2 Pd1 N2 49.20(12) . . . . ?
C33 P2 Pd1 N2 167.88(13) . . . . ?
C32 P2 Pd1 P1 126.1(2) . . . . ?
C34 P2 Pd1 P1 -116.43(17) . . . . ?
C33 P2 Pd1 P1 2.3(2) . . . . ?
C30 P1 Pd1 N3 58.4(2) . . . . ?
C29 P1 Pd1 N3 -59.7(2) . . . . ?
C31 P1 Pd1 N3 177.06(18) . . . . ?
C30 P1 Pd1 N1 -117.6(2) . . . . ?
C29 P1 Pd1 N1 124.3(2) . . . . ?
C31 P1 Pd1 N1 1.08(18) . . . . ?
C30 P1 Pd1 N2 -29.5(2) . . . . ?
C29 P1 Pd1 N2 -147.6(2) . . . . ?
C31 P1 Pd1 N2 89.19(17) . . . . ?
C30 P1 Pd1 P2 136.2(2) . . . . ?
C29 P1 Pd1 P2 18.1(2) . . . . ?
C31 P1 Pd1 P2 -105.2(2) . . . . ?
